data_7122670
loop_
_publ_author_name
'Hsu, Tze-Gang'
'Chou, Hsiao-Chieh'
'Liang, Ming-Ju'
'Lai, Yu-Ying'
'Cheng, Yen-Ju'

_publ_section_title
;
 Regio- and Stereo-Selective [4+4] Photodimerization of Angular-shaped
 Dialkyltetracenedithiophene
;
_journal_name_full 'Chemical Communications'
_journal_paper_doi 10.1039/C8CC09485C
_journal_year 2018
_chemical_formula_sum 'C42 H52 S2'
_chemical_formula_weight 620.95
_space_group_crystal_system monoclinic
_space_group_IT_number 14
_space_group_name_Hall '-P 2ybc'
_space_group_name_H-M_alt 'P 1 21/c 1'
_symmetry_space_group_name_Hall '-P 2ybc'
_symmetry_space_group_name_H-M 'P 1 21/c 1'
_atom_sites_solution_hydrogens geom
_audit_creation_method SHELXL-2014/6
_audit_update_record
;
2018-04-12 deposited with the CCDC.
2018-11-30 downloaded from the CCDC.
;
_cell_angle_alpha 90
_cell_angle_beta 90.819(3)
_cell_angle_gamma 90
_cell_formula_units_Z 2
_cell_length_a 4.8832(3)
_cell_length_b 7.6289(4)
_cell_length_c 45.134(3)
_cell_measurement_reflns_used 6864
_cell_measurement_temperature 100(2)
_cell_measurement_theta_max 66.6191
_cell_measurement_theta_min 3.9181
_cell_volume 1681.23(18)
_computing_cell_refinement 'SAINT V8.34A (Bruker AXS Inc., 2013)'
_computing_data_collection 'APEX2 (Bruker AXS, 2010)'
_computing_data_reduction 'SAINT V8.34A (Bruker AXS Inc., 2013)'
_computing_molecular_graphics 'SHELXTL (Sheldrick, 2008)'
_computing_publication_material SHELXTL
_computing_structure_refinement 'SHELXL-2014/6 (Sheldrick, 2014)'
_diffrn_ambient_temperature 100(2)
_diffrn_detector_area_resol_mean 8.3333
_diffrn_measured_fraction_theta_full 0.976
_diffrn_measured_fraction_theta_max 0.985
_diffrn_measurement_device_type 'Bruker APEX-II CCD'
_diffrn_measurement_method '\f and \w scans'
_diffrn_radiation_type CuK\a
_diffrn_radiation_wavelength 1.54178
_diffrn_reflns_av_R_equivalents 0.0379
_diffrn_reflns_av_unetI/netI 0.0357
_diffrn_reflns_Laue_measured_fraction_full 0.976
_diffrn_reflns_Laue_measured_fraction_max 0.985
_diffrn_reflns_limit_h_max 3
_diffrn_reflns_limit_h_min -5
_diffrn_reflns_limit_k_max 9
_diffrn_reflns_limit_k_min -8
_diffrn_reflns_limit_l_max 50
_diffrn_reflns_limit_l_min -53
_diffrn_reflns_number 11508
_diffrn_reflns_point_group_measured_fraction_full 0.976
_diffrn_reflns_point_group_measured_fraction_max 0.985
_diffrn_reflns_theta_full 67.679
_diffrn_reflns_theta_max 66.614
_diffrn_reflns_theta_min 0.979
_exptl_absorpt_coefficient_mu 1.636
_exptl_absorpt_correction_T_max 0.9492
_exptl_absorpt_correction_T_min 0.7898
_exptl_absorpt_correction_type multi-scan
_exptl_absorpt_process_details 'SADABS V2014/4 (Bruker AXS Inc.)'
_exptl_crystal_colour Orange
_exptl_crystal_density_diffrn 1.227
_exptl_crystal_density_meas ?
_exptl_crystal_density_method 'not measured'
_exptl_crystal_description Acicular
_exptl_crystal_F_000 672
_exptl_crystal_size_max 0.20
_exptl_crystal_size_mid 0.02
_exptl_crystal_size_min 0.01
_refine_diff_density_max 0.514
_refine_diff_density_min -0.492
_refine_diff_density_rms 0.111
_refine_ls_extinction_method none
_refine_ls_goodness_of_fit_ref 1.100
_refine_ls_hydrogen_treatment constr
_refine_ls_matrix_type full
_refine_ls_number_parameters 201
_refine_ls_number_reflns 2958
_refine_ls_number_restraints 0
_refine_ls_restrained_S_all 1.100
_refine_ls_R_factor_all 0.0857
_refine_ls_R_factor_gt 0.0832
_refine_ls_shift/su_max 0.001
_refine_ls_shift/su_mean 0.000
_refine_ls_structure_factor_coef Fsqd
_refine_ls_weighting_details 'w=1/[\s^2^(Fo^2^)+(0.1809P)^2^+5.4794P] where P=(Fo^2^+2Fc^2^)/3'
_refine_ls_weighting_scheme calc
_refine_ls_wR_factor_gt 0.2677
_refine_ls_wR_factor_ref 0.2736
_reflns_Friedel_coverage 0.000
_reflns_number_gt 2868
_reflns_number_total 2958
_reflns_threshold_expression 'I > 2\s(I)'
_cod_data_source_file c8cc09485c2.cif
_cod_data_source_block cu_141239lt_0m_a
_cod_depositor_comments
;
The following automatic conversions were performed:

'_exptl_crystal_density_meas' value 'not measured' was changed to '?'
- the value is perceived as not measured.

Automatic conversion script
Id: cif_fix_values 4973 2017-02-22 13:04:09Z antanas 
;
_cod_original_cell_volume 1681.21(17)
_cod_database_code 7122670
_shelx_space_group_comment
;
The symmetry employed for this shelxl refinement is uniquely defined
by the following loop, which should always be used as a source of
symmetry information in preference to the above space-group names.
They are only intended as comments.
;
_shelxl_version_number 2014/6

loop_
_space_group_symop_operation_xyz
'x, y, z'
'-x, y+1/2, -z+1/2'
'-x, -y, -z'
'x, -y-1/2, z-1/2'

loop_
_atom_site_label
_atom_site_type_symbol
_atom_site_fract_x
_atom_site_fract_y
_atom_site_fract_z
_atom_site_U_iso_or_equiv
_atom_site_adp_type
_atom_site_occupancy
_atom_site_site_symmetry_order
_atom_site_calc_flag
_atom_site_refinement_flags_posn
_atom_site_refinement_flags_adp
C1 C 0.1117(11) 0.0754(7) 0.57257(11) 0.0194(11) Uani 1 1 d . .
H1 H -0.0007 -0.0208 0.5779 0.023 Uiso 1 1 calc R U
C2 C 0.1066(10) 0.2326(7) 0.58611(11) 0.0189(11) Uani 1 1 d . .
H2 H -0.0117 0.2597 0.6020 0.023 Uiso 1 1 calc R U
C3 C 0.2977(10) 0.3545(6) 0.57407(10) 0.0156(10) Uani 1 1 d . .
C4 C 0.4398(10) 0.2841(7) 0.55065(10) 0.0157(10) Uani 1 1 d . .
C5 C 0.6408(10) 0.3800(6) 0.53447(10) 0.0149(10) Uani 1 1 d . .
C6 C 0.7867(10) 0.3109(7) 0.51108(10) 0.0171(10) Uani 1 1 d . .
H6 H 0.7554 0.1925 0.5054 0.021 Uiso 1 1 calc R U
C7 C 0.9779(10) 0.4092(7) 0.49560(10) 0.0162(10) Uani 1 1 d . .
C8 C 1.1271(10) 0.3413(6) 0.47194(10) 0.0154(10) Uani 1 1 d . .
H8 H 1.0980 0.2229 0.4662 0.018 Uiso 1 1 calc R U
C9 C 1.3165(10) 0.4413(6) 0.45659(11) 0.0161(10) Uani 1 1 d . .
C10 C 0.5349(10) 0.6282(7) 0.56806(11) 0.0172(11) Uani 1 1 d . .
H10 H 0.5684 0.7459 0.5740 0.021 Uiso 1 1 calc R U
C11 C 0.3482(10) 0.5324(7) 0.58330(10) 0.0169(10) Uani 1 1 d . .
C12 C 0.2044(11) 0.6046(7) 0.61001(10) 0.0187(11) Uani 1 1 d . .
H12A H 0.0065 0.5775 0.6084 0.022 Uiso 1 1 calc R U
H12B H 0.2249 0.7337 0.6104 0.022 Uiso 1 1 calc R U
C13 C 0.3192(11) 0.5279(7) 0.63898(11) 0.0196(11) Uani 1 1 d . .
H13A H 0.2978 0.3989 0.6385 0.024 Uiso 1 1 calc R U
H13B H 0.5176 0.5540 0.6404 0.024 Uiso 1 1 calc R U
C14 C 0.1796(10) 0.5992(7) 0.66653(10) 0.0205(11) Uani 1 1 d . .
H14A H 0.1989 0.7284 0.6670 0.025 Uiso 1 1 calc R U
H14B H -0.0183 0.5714 0.6654 0.025 Uiso 1 1 calc R U
C15 C 0.3007(11) 0.5226(8) 0.69508(11) 0.0224(12) Uani 1 1 d . .
H15A H 0.2715 0.3942 0.6950 0.027 Uiso 1 1 calc R U
H15B H 0.5008 0.5437 0.6954 0.027 Uiso 1 1 calc R U
C16 C 0.1801(11) 0.5980(8) 0.72320(11) 0.0231(12) Uani 1 1 d . .
H16A H -0.0198 0.5761 0.7231 0.028 Uiso 1 1 calc R U
H16B H 0.2087 0.7264 0.7234 0.028 Uiso 1 1 calc R U
C17 C 0.3063(11) 0.5196(8) 0.75122(11) 0.0236(12) Uani 1 1 d . .
H17A H 0.5069 0.5379 0.7509 0.028 Uiso 1 1 calc R U
H17B H 0.2728 0.3916 0.7512 0.028 Uiso 1 1 calc R U
C18 C 0.1957(11) 0.5966(8) 0.77990(10) 0.0218(12) Uani 1 1 d . .
H18A H 0.2299 0.7245 0.7801 0.026 Uiso 1 1 calc R U
H18B H -0.0049 0.5782 0.7804 0.026 Uiso 1 1 calc R U
C19 C 0.3265(11) 0.5145(8) 0.80739(11) 0.0231(12) Uani 1 1 d . .
H19A H 0.2850 0.3875 0.8074 0.028 Uiso 1 1 calc R U
H19B H 0.5277 0.5276 0.8062 0.028 Uiso 1 1 calc R U
C20 C 0.2333(11) 0.5923(8) 0.83662(11) 0.0242(12) Uani 1 1 d . .
H20A H 0.0323 0.5791 0.8381 0.029 Uiso 1 1 calc R U
H20B H 0.2760 0.7192 0.8370 0.029 Uiso 1 1 calc R U
C21 C 0.3727(12) 0.5032(8) 0.86334(11) 0.0274(13) Uani 1 1 d . .
H21A H 0.3111 0.3812 0.8646 0.041 Uiso 1 1 calc R U
H21B H 0.3242 0.5655 0.8815 0.041 Uiso 1 1 calc R U
H21C H 0.5718 0.5061 0.8610 0.041 Uiso 1 1 calc R U
S1 S 0.3464(2) 0.06879(16) 0.54429(3) 0.0184(4) Uani 1 1 d . .

loop_
_atom_site_aniso_label
_atom_site_aniso_U_11
_atom_site_aniso_U_22
_atom_site_aniso_U_33
_atom_site_aniso_U_23
_atom_site_aniso_U_13
_atom_site_aniso_U_12
C1 0.019(2) 0.023(3) 0.016(2) 0.003(2) -0.0003(19) -0.007(2)
C2 0.016(2) 0.026(3) 0.016(2) 0.004(2) 0.0000(19) -0.006(2)
C3 0.014(2) 0.018(2) 0.015(2) 0.0028(19) -0.0024(18) -0.001(2)
C4 0.016(2) 0.017(2) 0.014(2) 0.0033(18) -0.0025(19) -0.0019(19)
C5 0.010(2) 0.019(2) 0.015(2) 0.0013(19) -0.0062(18) -0.0002(19)
C6 0.016(2) 0.018(2) 0.017(2) 0.0006(19) -0.0025(19) 0.000(2)
C7 0.014(2) 0.019(3) 0.016(2) 0.0023(19) -0.0036(18) -0.0007(19)
C8 0.017(2) 0.014(2) 0.015(2) -0.0010(18) -0.0033(19) -0.002(2)
C9 0.015(2) 0.017(2) 0.016(2) 0.0025(19) -0.0043(18) -0.002(2)
C10 0.017(2) 0.017(2) 0.018(2) 0.0013(19) -0.0041(19) -0.003(2)
C11 0.013(2) 0.024(3) 0.014(2) -0.0003(19) -0.0017(19) 0.003(2)
C12 0.017(2) 0.024(3) 0.015(2) -0.001(2) 0.0013(19) 0.001(2)
C13 0.020(3) 0.024(3) 0.015(2) 0.002(2) -0.0014(19) 0.000(2)
C14 0.018(2) 0.031(3) 0.012(2) 0.002(2) 0.0027(19) 0.001(2)
C15 0.020(3) 0.031(3) 0.016(3) 0.002(2) 0.004(2) 0.001(2)
C16 0.021(3) 0.033(3) 0.016(2) 0.001(2) 0.003(2) 0.001(2)
C17 0.023(3) 0.030(3) 0.018(3) 0.002(2) 0.002(2) 0.002(2)
C18 0.021(3) 0.032(3) 0.012(2) 0.000(2) 0.001(2) -0.001(2)
C19 0.022(3) 0.028(3) 0.019(3) 0.002(2) 0.002(2) 0.002(2)
C20 0.021(3) 0.035(3) 0.016(2) 0.000(2) 0.001(2) 0.007(2)
C21 0.027(3) 0.039(3) 0.016(2) 0.003(2) 0.003(2) 0.008(3)
S1 0.0196(7) 0.0171(6) 0.0186(6) 0.0003(5) 0.0022(5) -0.0044(5)

loop_
_atom_type_symbol
_atom_type_description
_atom_type_scat_dispersion_real
_atom_type_scat_dispersion_imag
_atom_type_scat_source
C C 0.0181 0.0091 'International Tables Vol C Tables 4.2.6.8 and 6.1.1.4'
S S 0.3331 0.5567 'International Tables Vol C Tables 4.2.6.8 and 6.1.1.4'
H H 0.0000 0.0000 'International Tables Vol C Tables 4.2.6.8 and 6.1.1.4'

loop_
_geom_angle_atom_site_label_1
_geom_angle_atom_site_label_2
_geom_angle_atom_site_label_3
_geom_angle
_geom_angle_site_symmetry_1
_geom_angle_site_symmetry_3
C2 C1 S1 112.2(4) . .
C2 C1 H1 123.9 . .
S1 C1 H1 123.9 . .
C1 C2 C3 113.0(5) . .
C1 C2 H2 123.5 . .
C3 C2 H2 123.5 . .
C4 C3 C2 112.1(5) . .
C4 C3 C11 120.1(5) . .
C2 C3 C11 127.8(5) . .
C3 C4 C5 123.1(5) . .
C3 C4 S1 111.2(4) . .
C5 C4 S1 125.6(4) . .
C6 C5 C4 123.9(5) . .
C6 C5 C9 120.1(5) . 3_766
C4 C5 C9 116.1(5) . 3_766
C5 C6 C7 122.2(5) . .
C5 C6 H6 118.9 . .
C7 C6 H6 118.9 . .
C6 C7 C8 122.9(5) . .
C6 C7 C7 118.2(6) . 3_766
C8 C7 C7 118.9(6) . 3_766
C9 C8 C7 122.3(5) . .
C9 C8 H8 118.9 . .
C7 C8 H8 118.9 . .
C8 C9 C5 118.4(5) . 3_766
C8 C9 C10 122.0(4) . 3_766
C5 C9 C10 119.6(4) 3_766 3_766
C11 C10 C9 122.8(5) . 3_766
C11 C10 H10 118.6 . .
C9 C10 H10 118.6 3_766 .
C10 C11 C3 118.2(5) . .
C10 C11 C12 122.0(5) . .
C3 C11 C12 119.7(5) . .
C11 C12 C13 112.0(4) . .
C11 C12 H12A 109.2 . .
C13 C12 H12A 109.2 . .
C11 C12 H12B 109.2 . .
C13 C12 H12B 109.2 . .
H12A C12 H12B 107.9 . .
C14 C13 C12 113.4(4) . .
C14 C13 H13A 108.9 . .
C12 C13 H13A 108.9 . .
C14 C13 H13B 108.9 . .
C12 C13 H13B 108.9 . .
H13A C13 H13B 107.7 . .
C15 C14 C13 112.3(4) . .
C15 C14 H14A 109.1 . .
C13 C14 H14A 109.1 . .
C15 C14 H14B 109.1 . .
C13 C14 H14B 109.1 . .
H14A C14 H14B 107.9 . .
C16 C15 C14 114.2(4) . .
C16 C15 H15A 108.7 . .
C14 C15 H15A 108.7 . .
C16 C15 H15B 108.7 . .
C14 C15 H15B 108.7 . .
H15A C15 H15B 107.6 . .
C15 C16 C17 112.9(5) . .
C15 C16 H16A 109.0 . .
C17 C16 H16A 109.0 . .
C15 C16 H16B 109.0 . .
C17 C16 H16B 109.0 . .
H16A C16 H16B 107.8 . .
C16 C17 C18 114.2(5) . .
C16 C17 H17A 108.7 . .
C18 C17 H17A 108.7 . .
C16 C17 H17B 108.7 . .
C18 C17 H17B 108.7 . .
H17A C17 H17B 107.6 . .
C19 C18 C17 112.5(4) . .
C19 C18 H18A 109.1 . .
C17 C18 H18A 109.1 . .
C19 C18 H18B 109.1 . .
C17 C18 H18B 109.1 . .
H18A C18 H18B 107.8 . .
C20 C19 C18 114.8(4) . .
C20 C19 H19A 108.6 . .
C18 C19 H19A 108.6 . .
C20 C19 H19B 108.6 . .
C18 C19 H19B 108.6 . .
H19A C19 H19B 107.6 . .
C19 C20 C21 111.9(4) . .
C19 C20 H20A 109.2 . .
C21 C20 H20A 109.2 . .
C19 C20 H20B 109.2 . .
C21 C20 H20B 109.2 . .
H20A C20 H20B 107.9 . .
C20 C21 H21A 109.5 . .
C20 C21 H21B 109.5 . .
H21A C21 H21B 109.5 . .
C20 C21 H21C 109.5 . .
H21A C21 H21C 109.5 . .
H21B C21 H21C 109.5 . .
C4 S1 C1 91.5(2) . .

loop_
_geom_bond_atom_site_label_1
_geom_bond_atom_site_label_2
_geom_bond_distance
_geom_bond_site_symmetry_2
C1 C2 1.346(8) .
C1 S1 1.728(5) .
C1 H1 0.9500 .
C2 C3 1.430(7) .
C2 H2 0.9500 .
C3 C4 1.382(7) .
C3 C11 1.440(7) .
C4 C5 1.433(7) .
C4 S1 1.727(5) .
C5 C6 1.386(7) .
C5 C9 1.436(7) 3_766
C6 C7 1.393(7) .
C6 H6 0.9500 .
C7 C8 1.401(7) .
C7 C7 1.457(10) 3_766
C8 C9 1.391(7) .
C8 H8 0.9500 .
C9 C5 1.436(7) 3_766
C9 C10 1.438(7) 3_766
C10 C11 1.362(8) .
C10 C9 1.438(7) 3_766
C10 H10 0.9500 .
C11 C12 1.508(7) .
C12 C13 1.531(6) .
C12 H12A 0.9900 .
C12 H12B 0.9900 .
C13 C14 1.527(7) .
C13 H13A 0.9900 .
C13 H13B 0.9900 .
C14 C15 1.526(7) .
C14 H14A 0.9900 .
C14 H14B 0.9900 .
C15 C16 1.520(7) .
C15 H15A 0.9900 .
C15 H15B 0.9900 .
C16 C17 1.521(7) .
C16 H16A 0.9900 .
C16 H16B 0.9900 .
C17 C18 1.527(7) .
C17 H17A 0.9900 .
C17 H17B 0.9900 .
C18 C19 1.522(7) .
C18 H18A 0.9900 .
C18 H18B 0.9900 .
C19 C20 1.522(7) .
C19 H19A 0.9900 .
C19 H19B 0.9900 .
C20 C21 1.535(7) .
C20 H20A 0.9900 .
C20 H20B 0.9900 .
C21 H21A 0.9800 .
C21 H21B 0.9800 .
C21 H21C 0.9800 .
